data_7703442
loop_
_publ_author_name
'Fandzloch, Marzena'
'Jaromin, Anna'
'Zaremba-Czogalla, Magdalena'
'Wojtczak, Andrzej'
'Lewi\'nska, Agnieszka'
'Sitkowski, Jerzy'
'Wi\'sniewska, Joanna'
'\/Lakomska, Iwona'
'Gubernator, Jerzy'

_publ_section_title
;
 Nanoencapsulation of a ruthenium(ii) complex with triazolopyrimidine in
 liposomes as a tool for improving its anticancer activity against
 melanoma cell lines.
;
_journal_issue 4
_journal_name_full 'Dalton transactions (Cambridge, England : 2003)'
_journal_page_first 1207
_journal_page_last 1219
_journal_paper_doi 10.1039/c9dt03464a
_journal_volume 49
_journal_year 2020
_chemical_absolute_configuration ad
_chemical_formula_moiety 'C22 H36 Cl2 N8 O2 Ru S2'
_chemical_formula_sum 'C22 H36 Cl2 N8 O2 Ru S2'
_chemical_formula_weight 680.68
_space_group_crystal_system monoclinic
_space_group_IT_number 9
_space_group_name_Hall 'C -2yc'
_space_group_name_H-M_alt 'C 1 c 1'
_atom_sites_solution_hydrogens difmap
_atom_sites_solution_primary direct
_atom_sites_solution_secondary difmap
_audit_creation_method SHELXL-2017/1
_audit_update_record
;
2019-12-02 deposited with the CCDC.	2019-12-09 downloaded from the CCDC.
;
_cell_angle_alpha 90
_cell_angle_beta 99.426(7)
_cell_angle_gamma 90
_cell_formula_units_Z 4
_cell_length_a 8.7701(7)
_cell_length_b 21.7923(15)
_cell_length_c 15.5674(10)
_cell_measurement_reflns_used 2313
_cell_measurement_temperature 293(2)
_cell_measurement_theta_max 22.2630
_cell_measurement_theta_min 2.3280
_cell_volume 2935.1(4)
_computing_cell_refinement 'CrysAlisPro 1.171.38.43 (Rigaku OD, 2015)'
_computing_data_collection 'CrysAlisPro 1.171.38.43 (Rigaku OD, 2015)'
_computing_data_reduction 'CrysAlisPro 1.171.38.43 (Rigaku OD, 2015)'
_computing_publication_material 'CIFTAB-2014/2 (Sheldrick, 2014)'
_computing_structure_refinement 'SHELXL-2017/1 (Sheldrick, 2017)'
_computing_structure_solution 'SHELXT 2014/5 (Sheldrick, 2014)'
_diffrn_ambient_temperature 293(2)
_diffrn_detector_area_resol_mean 8.2564
_diffrn_measured_fraction_theta_full 1.000
_diffrn_measured_fraction_theta_max 0.907
_diffrn_measurement_device_type 'Oxford Sapphire CCD'
_diffrn_measurement_method \q/2\q
_diffrn_radiation_type MoK\a
_diffrn_radiation_wavelength 0.71073
_diffrn_reflns_av_R_equivalents 0.0768
_diffrn_reflns_av_unetI/netI 0.1108
_diffrn_reflns_Laue_measured_fraction_full 1.000
_diffrn_reflns_Laue_measured_fraction_max 0.907
_diffrn_reflns_limit_h_max 11
_diffrn_reflns_limit_h_min -11
_diffrn_reflns_limit_k_max 27
_diffrn_reflns_limit_k_min -28
_diffrn_reflns_limit_l_max 20
_diffrn_reflns_limit_l_min -20
_diffrn_reflns_number 10137
_diffrn_reflns_point_group_measured_fraction_full 0.765
_diffrn_reflns_point_group_measured_fraction_max 0.664
_diffrn_reflns_theta_full 25.242
_diffrn_reflns_theta_max 28.574
_diffrn_reflns_theta_min 2.292
_diffrn_source 'fine-focus sealed tube'
_exptl_absorpt_coefficient_mu 0.894
_exptl_absorpt_correction_T_max 0.943
_exptl_absorpt_correction_T_min 0.867
_exptl_absorpt_correction_type analytical
_exptl_absorpt_process_details 'CrysAlisPro 1.171.38.43 (Rigaku OD, 2015)'
_exptl_crystal_colour yellow
_exptl_crystal_density_diffrn 1.540
_exptl_crystal_description needle
_exptl_crystal_F_000 1400
_exptl_crystal_size_max 0.242
_exptl_crystal_size_mid 0.147
_exptl_crystal_size_min 0.094
_refine_diff_density_max 0.629
_refine_diff_density_min -0.498
_refine_diff_density_rms 0.098
_refine_ls_abs_structure_details
;
 Flack x determined using 830 quotients [(I+)-(I-)]/[(I+)+(I-)]
 (Parsons, Flack and Wagner, Acta Cryst. B69 (2013) 249-259).
;
_refine_ls_abs_structure_Flack -0.11(7)
_refine_ls_extinction_method none
_refine_ls_goodness_of_fit_ref 1.012
_refine_ls_hydrogen_treatment constr
_refine_ls_matrix_type full
_refine_ls_number_parameters 354
_refine_ls_number_reflns 4957
_refine_ls_number_restraints 24
_refine_ls_restrained_S_all 1.010
_refine_ls_R_factor_all 0.1098
_refine_ls_R_factor_gt 0.0588
_refine_ls_shift/su_max 0.000
_refine_ls_shift/su_mean 0.000
_refine_ls_structure_factor_coef Fsqd
_refine_ls_weighting_details 'w=1/[\s^2^(Fo^2^)+(0.0596P)^2^] where P=(Fo^2^+2Fc^2^)/3'
_refine_ls_weighting_scheme calc
_refine_ls_wR_factor_gt 0.1206
_refine_ls_wR_factor_ref 0.1492
_reflns_Friedel_coverage 0.461
_reflns_Friedel_fraction_full 0.530
_reflns_Friedel_fraction_max 0.420
_reflns_number_gt 3200
_reflns_number_total 4957
_reflns_threshold_expression 'I > 2\s(I)'
_cod_data_source_file c9dt03464a2.cif
_cod_data_source_block e1378a
_cod_original_sg_symbol_H-M 'C c'
_cod_database_code 7703442
_shelx_shelxl_version_number 2017/1
_shelx_space_group_comment
;
The symmetry employed for this shelxl refinement is uniquely defined
by the following loop, which should always be used as a source of
symmetry information in preference to the above space-group names.
They are only intended as comments.
;
_shelx_estimated_absorpt_t_min 0.813
_shelx_estimated_absorpt_t_max 0.921
_exptl_absorpt_special_details
;
CrysAlisPro 1.171.38.43 (Rigaku Oxford Diffraction, 2015)
Analytical numeric absorption correction using a multifaceted crystal
model based on expressions derived by R.C. Clark & J.S. Reid.
(Clark, R. C. & Reid, J. S. (1995). Acta Cryst. A51, 887-897)
Empirical absorption correction using spherical harmonics,
 implemented in SCALE3 ABSPACK scaling algorithm.
;

loop_
_space_group_symop_operation_xyz
'x, y, z'
'x, -y, z+1/2'
'x+1/2, y+1/2, z'
'x+1/2, -y+1/2, z+1/2'

loop_
_atom_site_label
_atom_site_type_symbol
_atom_site_fract_x
_atom_site_fract_y
_atom_site_fract_z
_atom_site_U_iso_or_equiv
_atom_site_adp_type
_atom_site_occupancy
_atom_site_site_symmetry_order
_atom_site_calc_flag
_atom_site_refinement_flags_posn
_atom_site_refinement_flags_adp
_atom_site_refinement_flags_occupancy
_atom_site_disorder_assembly
_atom_site_disorder_group
Ru1 Ru 0.67312(16) 0.62765(4) 0.59961(9) 0.0444(3) Uani 1 1 d . . . . .
Cl1 Cl 0.4856(4) 0.67710(15) 0.6761(2) 0.0595(9) Uani 1 1 d . . . . .
Cl2 Cl 0.8697(5) 0.6478(2) 0.7236(3) 0.0685(11) Uani 1 1 d . . . . .
N1 N 0.7635(15) 0.8191(5) 0.5655(7) 0.065(3) Uani 1 1 d . . . . .
C2 C 0.7525(15) 0.7662(6) 0.6061(8) 0.054(3) Uani 1 1 d . . . . .
H2A H 0.763922 0.763370 0.666397 0.065 Uiso 1 1 calc R U . . .
N3 N 0.7236(12) 0.7167(5) 0.5536(6) 0.047(2) Uani 1 1 d . . . . .
C3A C 0.7182(14) 0.7385(6) 0.4749(8) 0.046(3) Uani 1 1 d . . . . .
N4 N 0.6930(12) 0.7114(5) 0.3961(7) 0.053(3) Uani 1 1 d . . . . .
C5 C 0.6949(15) 0.7456(6) 0.3274(8) 0.048(3) Uani 1 1 d . . . . .
C6 C 0.7288(15) 0.8093(6) 0.3347(8) 0.053(3) Uani 1 1 d . . . . .
H6A H 0.735009 0.831379 0.284343 0.064 Uiso 1 1 calc R U . . .
C7 C 0.7519(18) 0.8382(6) 0.4098(10) 0.061(4) Uani 1 1 d . . . . .
N8 N 0.7430(12) 0.8016(5) 0.4820(6) 0.050(3) Uani 1 1 d . . . . .
C9 C 0.665(2) 0.7157(6) 0.2376(9) 0.069(4) Uani 1 1 d . . . . .
H9A H 0.600161 0.742835 0.197971 0.082 Uiso 1 1 calc R U . . .
H9B H 0.763009 0.711763 0.216745 0.082 Uiso 1 1 calc R U . . .
C10 C 0.590(2) 0.6539(7) 0.2339(10) 0.074(4) Uani 1 1 d . . . . .
H10A H 0.576110 0.638793 0.175244 0.089 Uiso 1 1 calc R U . . .
H10B H 0.654724 0.626119 0.271477 0.089 Uiso 1 1 calc R U . . .
H10C H 0.491522 0.657259 0.252662 0.089 Uiso 1 1 calc R U . . .
C11 C 0.779(2) 0.9047(7) 0.4257(13) 0.095(6) Uani 1 1 d . . . . .
H11A H 0.852365 0.909885 0.478915 0.114 Uiso 1 1 calc R U . . .
H11B H 0.824773 0.921700 0.378314 0.114 Uiso 1 1 calc R U . . .
C12 C 0.638(3) 0.9393(8) 0.4331(17) 0.127(8) Uani 1 1 d . . . . .
H12A H 0.663569 0.981781 0.443259 0.152 Uiso 1 1 calc R U . . .
H12B H 0.565544 0.935251 0.380082 0.152 Uiso 1 1 calc R U . . .
H12C H 0.593161 0.923426 0.480770 0.152 Uiso 1 1 calc R U . . .
N21 N 0.3638(14) 0.5683(5) 0.3713(7) 0.061(3) Uani 1 1 d . . . . .
C22 C 0.4745(17) 0.5653(6) 0.4400(9) 0.065(4) Uani 1 1 d . . . . .
H22A H 0.530802 0.529393 0.453348 0.077 Uiso 1 1 calc R U . . .
N23 N 0.5031(14) 0.6160(5) 0.4902(8) 0.050(3) Uani 1 1 d . . . . .
C23A C 0.4036(16) 0.6564(6) 0.4499(8) 0.050(3) Uani 1 1 d . . . . .
N24 N 0.3762(13) 0.7147(5) 0.4693(7) 0.056(3) Uani 1 1 d . . . . .
C25 C 0.2672(18) 0.7443(7) 0.4154(10) 0.067(4) Uani 1 1 d . . . . .
C26 C 0.1773(18) 0.7143(9) 0.3434(10) 0.075(5) Uani 1 1 d . . . . .
H26A H 0.098263 0.735959 0.309262 0.090 Uiso 1 1 calc R U . . .
C27 C 0.2022(18) 0.6568(9) 0.3232(9) 0.067(4) Uani 1 1 d . . . . .
N28 N 0.3164(12) 0.6274(5) 0.3783(6) 0.051(3) Uani 1 1 d . . . . .
C29 C 0.235(3) 0.8097(8) 0.4328(12) 0.110(7) Uani 1 1 d D . . . .
H29A H 0.126143 0.815502 0.430178 0.132 Uiso 0.66(4) 1 d R U P A 1
H29B H 0.268123 0.834383 0.388128 0.132 Uiso 0.66(4) 1 d R U P A 1
C30 C 0.315(5) 0.8318(15) 0.5209(17) 0.16(2) Uani 0.66(4) 1 d D U P A 1
H30A H 0.289849 0.873778 0.530921 0.190 Uiso 0.66(4) 1 d R U P A 1
H30B H 0.424638 0.828125 0.522261 0.190 Uiso 0.66(4) 1 d R U P A 1
H30C H 0.284409 0.806337 0.565335 0.190 Uiso 0.66(4) 1 d R U P A 1
H29C H 0.170817 0.828958 0.381182 0.190 Uiso 0.34(4) 1 d R U P A 2
H29D H 0.326707 0.833709 0.444722 0.190 Uiso 0.34(4) 1 d R U P A 2
C30B C 0.140(7) 0.818(3) 0.505(4) 0.14(3) Uani 0.34(4) 1 d D U P A 2
H30D H 0.135475 0.860236 0.520301 0.174 Uiso 0.34(4) 1 d R U P A 2
H30E H 0.192664 0.795054 0.553950 0.174 Uiso 0.34(4) 1 d R U P A 2
H30F H 0.037200 0.801964 0.488788 0.174 Uiso 0.34(4) 1 d R U P A 2
C31 C 0.119(2) 0.6216(10) 0.2487(10) 0.094(6) Uani 1 1 d D . . . .
H31A H 0.189834 0.595342 0.225399 0.113 Uiso 0.60(3) 1 d R U P B 1
H31B H 0.074974 0.649623 0.203780 0.113 Uiso 0.60(3) 1 d R U P B 1
C32 C -0.009(3) 0.5828(11) 0.2757(14) 0.072(10) Uani 0.60(3) 1 d D . P B 1
H32A H -0.061734 0.560555 0.226435 0.087 Uiso 0.60(3) 1 d R U P B 1
H32B H 0.035269 0.554411 0.320006 0.087 Uiso 0.60(3) 1 d R U P B 1
H32C H -0.080566 0.609156 0.298201 0.087 Uiso 0.60(3) 1 d R U P B 1
H31C H 0.184942 0.623313 0.203734 0.087 Uiso 0.40(3) 1 d R U P B 2
H31D H 0.121929 0.578804 0.267014 0.087 Uiso 0.40(3) 1 d R U P B 2
C32B C -0.045(3) 0.630(3) 0.200(3) 0.13(3) Uani 0.40(3) 1 d D . P B 2
H32D H -0.065454 0.599530 0.154753 0.161 Uiso 0.40(3) 1 d R U P B 2
H32E H -0.118052 0.624863 0.239503 0.161 Uiso 0.40(3) 1 d R U P B 2
H32F H -0.054219 0.669948 0.175401 0.161 Uiso 0.40(3) 1 d R U P B 2
S1 S 0.6048(4) 0.53789(15) 0.6534(2) 0.0546(9) Uani 1 1 d . . . . .
O1 O 0.6496(14) 0.4812(4) 0.6125(8) 0.076(3) Uani 1 1 d . . . . .
C41 C 0.4021(17) 0.5317(7) 0.6510(10) 0.080(5) Uani 1 1 d . . . . .
H41A H 0.365314 0.567633 0.676935 0.096 Uiso 1 1 calc R U . . .
H41B H 0.351108 0.528267 0.591709 0.096 Uiso 1 1 calc R U . . .
H41C H 0.380281 0.496018 0.682944 0.096 Uiso 1 1 calc R U . . .
C42 C 0.661(2) 0.5307(8) 0.7674(9) 0.086(5) Uani 1 1 d . . . . .
H42A H 0.632320 0.567311 0.795369 0.104 Uiso 1 1 calc R U . . .
H42B H 0.609148 0.496073 0.787735 0.104 Uiso 1 1 calc R U . . .
H42C H 0.770371 0.524986 0.780829 0.104 Uiso 1 1 calc R U . . .
S2 S 0.8561(4) 0.58502(17) 0.5336(2) 0.0592(9) Uani 1 1 d . . . . .
O2 O 0.8119(12) 0.5557(5) 0.4483(6) 0.079(3) Uani 1 1 d . . . . .
C43 C 0.9714(19) 0.5309(8) 0.6027(12) 0.089(6) Uani 1 1 d . . . . .
H43A H 1.002400 0.548681 0.659314 0.107 Uiso 1 1 calc R U . . .
H43B H 0.912003 0.494499 0.607798 0.107 Uiso 1 1 calc R U . . .
H43C H 1.061445 0.520681 0.577999 0.107 Uiso 1 1 calc R U . . .
C44 C 1.0057(19) 0.6375(7) 0.5210(12) 0.085(5) Uani 1 1 d . . . . .
H44A H 1.039435 0.658231 0.575217 0.102 Uiso 1 1 calc R U . . .
H44B H 1.090972 0.615587 0.504097 0.102 Uiso 1 1 calc R U . . .
H44C H 0.967519 0.667031 0.476975 0.102 Uiso 1 1 calc R U . . .

loop_
_atom_site_aniso_label
_atom_site_aniso_U_11
_atom_site_aniso_U_22
_atom_site_aniso_U_33
_atom_site_aniso_U_23
_atom_site_aniso_U_13
_atom_site_aniso_U_12
Ru1 0.0490(5) 0.0465(5) 0.0387(4) 0.0042(6) 0.0107(4) -0.0017(6)
Cl1 0.068(2) 0.061(2) 0.0534(19) -0.0032(18) 0.0215(18) 0.0049(18)
Cl2 0.071(3) 0.081(3) 0.049(2) 0.009(2) -0.002(2) -0.011(2)
N1 0.094(9) 0.053(7) 0.046(6) -0.003(6) 0.007(6) -0.021(6)
C2 0.069(9) 0.051(8) 0.040(7) -0.006(6) 0.002(7) -0.008(7)
N3 0.057(7) 0.054(6) 0.032(5) 0.001(5) 0.015(5) -0.004(5)
C3A 0.050(7) 0.047(7) 0.042(7) 0.003(6) 0.007(6) -0.010(6)
N4 0.065(7) 0.050(6) 0.046(6) -0.001(5) 0.019(6) -0.006(5)
C5 0.058(8) 0.047(7) 0.044(7) 0.006(6) 0.020(6) 0.002(6)
C6 0.061(9) 0.057(8) 0.045(7) 0.005(7) 0.015(7) -0.002(7)
C7 0.074(10) 0.051(8) 0.063(9) 0.011(8) 0.020(8) 0.002(8)
N8 0.062(7) 0.044(6) 0.040(5) 0.002(5) -0.003(5) 0.000(5)
C9 0.099(12) 0.061(9) 0.049(8) 0.002(8) 0.022(8) -0.002(9)
C10 0.101(12) 0.065(10) 0.058(9) -0.006(8) 0.016(9) -0.006(9)
C11 0.133(18) 0.047(10) 0.096(14) -0.004(10) -0.008(13) -0.031(11)
C12 0.136(19) 0.050(10) 0.19(2) -0.023(13) 0.023(18) -0.001(11)
N21 0.071(8) 0.062(8) 0.047(6) -0.017(6) 0.005(6) -0.023(6)
C22 0.073(10) 0.049(8) 0.075(10) -0.016(8) 0.021(9) -0.013(7)
N23 0.054(7) 0.047(6) 0.051(6) -0.005(6) 0.017(6) 0.007(6)
C23A 0.058(9) 0.056(8) 0.040(7) -0.002(7) 0.017(7) -0.012(7)
N24 0.070(7) 0.050(6) 0.049(6) -0.001(6) 0.012(6) 0.009(6)
C25 0.079(11) 0.060(9) 0.062(9) 0.010(8) 0.006(8) 0.013(8)
C26 0.067(10) 0.100(14) 0.052(9) 0.015(10) -0.005(8) 0.008(10)
C27 0.058(10) 0.099(13) 0.043(8) 0.005(9) 0.009(7) -0.005(9)
N28 0.054(6) 0.062(7) 0.038(5) -0.002(6) 0.005(5) -0.011(6)
C29 0.17(2) 0.075(12) 0.085(13) 0.020(11) 0.029(14) 0.057(14)
C30 0.28(6) 0.09(2) 0.11(3) -0.03(2) 0.04(3) 0.06(3)
C30B 0.19(7) 0.09(4) 0.14(5) -0.02(4) -0.02(5) 0.03(5)
C31 0.082(12) 0.147(19) 0.046(9) 0.009(10) -0.012(9) -0.016(12)
C32 0.10(2) 0.08(2) 0.036(12) 0.008(13) 0.006(13) 0.018(16)
C32B 0.21(7) 0.12(4) 0.08(4) 0.00(3) 0.04(4) 0.04(4)
S1 0.061(2) 0.0492(18) 0.0550(19) 0.0116(17) 0.0138(17) -0.0011(16)
O1 0.101(8) 0.042(5) 0.090(8) 0.002(6) 0.034(6) -0.001(6)
C41 0.082(11) 0.082(11) 0.077(11) 0.006(10) 0.017(9) -0.035(9)
C42 0.115(15) 0.090(12) 0.057(9) 0.031(9) 0.023(10) -0.012(10)
S2 0.061(2) 0.064(2) 0.057(2) 0.0031(19) 0.0222(18) 0.0051(18)
O2 0.073(7) 0.097(8) 0.072(6) -0.025(6) 0.026(6) 0.013(6)
C43 0.072(11) 0.084(11) 0.121(15) 0.037(11) 0.045(11) 0.028(9)
C44 0.072(11) 0.096(12) 0.095(12) 0.015(11) 0.040(10) -0.013(9)

loop_
_atom_type_symbol
_atom_type_description
_atom_type_scat_dispersion_real
_atom_type_scat_dispersion_imag
_atom_type_scat_source
C C 0.0033 0.0016 'International Tables Vol C Tables 4.2.6.8 and 6.1.1.4'
H H 0.0000 0.0000 'International Tables Vol C Tables 4.2.6.8 and 6.1.1.4'
N N 0.0061 0.0033 'International Tables Vol C Tables 4.2.6.8 and 6.1.1.4'
O O 0.0106 0.0060 'International Tables Vol C Tables 4.2.6.8 and 6.1.1.4'
S S 0.1246 0.1234 'International Tables Vol C Tables 4.2.6.8 and 6.1.1.4'
Cl Cl 0.1484 0.1585 'International Tables Vol C Tables 4.2.6.8 and 6.1.1.4'
Ru Ru -1.2594 0.8363 'International Tables Vol C Tables 4.2.6.8 and 6.1.1.4'

loop_
_geom_angle_atom_site_label_1
_geom_angle_atom_site_label_2
_geom_angle_atom_site_label_3
_geom_angle
N23 Ru1 N3 89.8(4)
N23 Ru1 S2 92.6(3)
N3 Ru1 S2 91.1(3)
N23 Ru1 S1 90.0(3)
N3 Ru1 S1 175.2(3)
S2 Ru1 S1 93.70(13)
N23 Ru1 Cl2 176.4(3)
N3 Ru1 Cl2 86.7(3)
S2 Ru1 Cl2 88.31(15)
S1 Ru1 Cl2 93.39(14)
N23 Ru1 Cl1 90.2(3)
N3 Ru1 Cl1 87.4(3)
S2 Ru1 Cl1 176.89(15)
S1 Ru1 Cl1 87.73(12)
Cl2 Ru1 Cl1 88.85(14)
C2 N1 N8 102.0(10)
N1 C2 N3 115.3(11)
N1 C2 H2A 122.4
N3 C2 H2A 122.4
C3A N3 C2 104.6(10)
C3A N3 Ru1 131.6(8)
C2 N3 Ru1 123.4(8)
N3 C3A N4 132.1(11)
N3 C3A N8 107.5(11)
N4 C3A N8 120.3(11)
C5 N4 C3A 118.3(10)
N4 C5 C6 121.5(12)
N4 C5 C9 118.9(11)
C6 C5 C9 119.6(11)
C7 C6 C5 122.7(13)
C7 C6 H6A 118.6
C5 C6 H6A 118.6
C6 C7 N8 115.0(12)
C6 C7 C11 127.9(14)
N8 C7 C11 117.1(13)
N1 N8 C7 127.2(11)
N1 N8 C3A 110.6(10)
C7 N8 C3A 122.0(11)
C10 C9 C5 115.4(12)
C10 C9 H9A 108.4
C5 C9 H9A 108.4
C10 C9 H9B 108.4
C5 C9 H9B 108.4
H9A C9 H9B 107.5
C9 C10 H10A 109.5
C9 C10 H10B 109.5
H10A C10 H10B 109.5
C9 C10 H10C 109.5
H10A C10 H10C 109.5
H10B C10 H10C 109.5
C12 C11 C7 113.7(15)
C12 C11 H11A 108.8
C7 C11 H11A 108.8
C12 C11 H11B 108.8
C7 C11 H11B 108.8
H11A C11 H11B 107.7
C11 C12 H12A 109.5
C11 C12 H12B 109.5
H12A C12 H12B 109.5
C11 C12 H12C 109.5
H12A C12 H12C 109.5
H12B C12 H12C 109.5
C22 N21 N28 100.1(11)
N21 C22 N23 117.9(14)
N21 C22 H22A 121.0
N23 C22 H22A 121.0
C23A N23 C22 103.0(12)
C23A N23 Ru1 129.3(9)
C22 N23 Ru1 127.6(10)
N23 C23A N24 130.9(13)
N23 C23A N28 108.0(11)
N24 C23A N28 121.0(13)
C25 N24 C23A 117.1(12)
N24 C25 C26 121.5(14)
N24 C25 C29 119.2(14)
C26 C25 C29 119.3(15)
C27 C26 C25 122.3(15)
C27 C26 H26A 118.9
C25 C26 H26A 118.9
C26 C27 N28 115.3(14)
C26 C27 C31 126.8(17)
N28 C27 C31 117.9(16)
N21 N28 C27 126.4(12)
N21 N28 C23A 111.0(11)
C27 N28 C23A 122.6(12)
C25 C29 C30 113.5(17)
C25 C29 C30B 113(3)
C25 C29 H29A 109.6
C30 C29 H29A 107.8
C25 C29 H29B 108.6
C30 C29 H29B 109.1
H29A C29 H29B 108.1
C25 C29 H29C 110.9
C30B C29 H29C 103.9
C25 C29 H29D 112.8
C30B C29 H29D 109.9
H29C C29 H29D 105.9
C29 C30 H30A 111.5
C29 C30 H30B 107.9
H30A C30 H30B 109.5
C29 C30 H30C 109.0
H30A C30 H30C 109.5
H30B C30 H30C 109.5
C29 C30B H30D 110.3
C29 C30B H30E 106.2
H30D C30B H30E 109.5
C29 C30B H30F 111.9
H30D C30B H30F 109.5
H30E C30B H30F 109.5
C27 C31 C32 111.4(16)
C27 C31 C32B 129(3)
C27 C31 H31A 109.6
C32 C31 H31A 109.1
C27 C31 H31B 109.1
C32 C31 H31B 109.4
H31A C31 H31B 108.1
C27 C31 H31C 105.3
C32B C31 H31C 105.3
C27 C31 H31D 106.2
C32B C31 H31D 103.6
H31C C31 H31D 104.7
C31 C32 H32A 110.1
C31 C32 H32B 109.3
H32A C32 H32B 109.5
C31 C32 H32C 109.0
H32A C32 H32C 109.5
H32B C32 H32C 109.5
C31 C32B H32D 109.6
C31 C32B H32E 110.4
H32D C32B H32E 109.5
C31 C32B H32F 108.4
H32D C32B H32F 109.5
H32E C32B H32F 109.5
O1 S1 C42 108.1(8)
O1 S1 C41 105.3(7)
C42 S1 C41 97.2(8)
O1 S1 Ru1 117.6(4)
C42 S1 Ru1 113.8(6)
C41 S1 Ru1 112.6(5)
S1 C41 H41A 109.5
S1 C41 H41B 109.5
H41A C41 H41B 109.5
S1 C41 H41C 109.5
H41A C41 H41C 109.5
H41B C41 H41C 109.5
S1 C42 H42A 109.5
S1 C42 H42B 109.5
H42A C42 H42B 109.5
S1 C42 H42C 109.5
H42A C42 H42C 109.5
H42B C42 H42C 109.5
O2 S2 C44 105.7(8)
O2 S2 C43 107.2(8)
C44 S2 C43 97.8(9)
O2 S2 Ru1 119.5(4)
C44 S2 Ru1 112.4(6)
C43 S2 Ru1 111.9(6)
S2 C43 H43A 109.5
S2 C43 H43B 109.5
H43A C43 H43B 109.5
S2 C43 H43C 109.5
H43A C43 H43C 109.5
H43B C43 H43C 109.5
S2 C44 H44A 109.5
S2 C44 H44B 109.5
H44A C44 H44B 109.5
S2 C44 H44C 109.5
H44A C44 H44C 109.5
H44B C44 H44C 109.5

loop_
_geom_bond_atom_site_label_1
_geom_bond_atom_site_label_2
_geom_bond_distance
Ru1 N23 2.087(13)
Ru1 N3 2.140(10)
Ru1 S2 2.243(4)
Ru1 S1 2.248(3)
Ru1 Cl2 2.408(4)
Ru1 Cl1 2.434(3)
N1 C2 1.325(16)
N1 N8 1.337(14)
C2 N3 1.351(15)
C2 H2A 0.9300
N3 C3A 1.307(14)
C3A N4 1.347(14)
C3A N8 1.395(15)
N4 C5 1.305(14)
C5 C6 1.420(17)
C5 C9 1.526(17)
C6 C7 1.315(18)
C6 H6A 0.9300
C7 N8 1.391(16)
C7 C11 1.48(2)
C9 C10 1.494(19)
C9 H9A 0.9700
C9 H9B 0.9700
C10 H10A 0.9600
C10 H10B 0.9600
C10 H10C 0.9600
C11 C12 1.47(3)
C11 H11A 0.9700
C11 H11B 0.9700
C12 H12A 0.9600
C12 H12B 0.9600
C12 H12C 0.9600
N21 C22 1.323(17)
N21 N28 1.364(15)
C22 N23 1.354(16)
C22 H22A 0.9300
N23 C23A 1.324(17)
C23A N24 1.336(16)
C23A N28 1.395(15)
N24 C25 1.332(17)
C25 C26 1.42(2)
C25 C29 1.48(2)
C26 C27 1.32(2)
C26 H26A 0.9300
C27 N28 1.366(18)
C27 C31 1.48(2)
C29 C30 1.513(6)
C29 C30B 1.516(6)
C29 H29A 0.9600
C29 H29B 0.9600
C29 H29C 0.9963
C29 H29D 0.9505
C30 H30A 0.9600
C30 H30B 0.9600
C30 H30C 0.9600
C30B H30D 0.9600
C30B H30E 0.9600
C30B H30F 0.9600
C31 C32 1.514(6)
C31 C32B 1.518(6)
C31 H31A 0.9600
C31 H31B 0.9600
C31 H31C 0.9808
C31 H31D 0.9737
C32 H32A 0.9600
C32 H32B 0.9600
C32 H32C 0.9600
C32B H32D 0.9600
C32B H32E 0.9600
C32B H32F 0.9600
S1 O1 1.473(9)
S1 C42 1.768(14)
S1 C41 1.777(15)
C41 H41A 0.9600
C41 H41B 0.9600
C41 H41C 0.9600
C42 H42A 0.9600
C42 H42B 0.9600
C42 H42C 0.9600
S2 O2 1.469(10)
S2 C44 1.775(14)
S2 C43 1.792(15)
C43 H43A 0.9600
C43 H43B 0.9600
C43 H43C 0.9600
C44 H44A 0.9600
C44 H44B 0.9600
C44 H44C 0.9600

loop_
_geom_hbond_atom_site_label_D
_geom_hbond_atom_site_label_H
_geom_hbond_atom_site_label_A
_geom_hbond_distance_DH
_geom_hbond_distance_HA
_geom_hbond_distance_DA
_geom_hbond_angle_DHA
_geom_hbond_site_symmetry_A
_geom_hbond_publ_flag
C2 H2A Cl2 0.93 2.78 3.233(14) 111.0 . yes
C2 H2A Cl2 0.93 2.78 3.233(14) 111.0 . yes
C6 H6A Cl1 0.93 2.99 3.617(13) 126.4 4_564 yes
C26 H26A Cl1 0.93 2.86 3.712(16) 152.4 4_464 yes
C29 H29B^a Cl2 0.96 2.87 3.76(2) 153.5 4_464 yes
C31 H31C^b N1 0.98 2.68 3.55(2) 148.4 4_464 yes
C41 H41A Cl1 0.96 2.61 3.260(16) 125.4 . yes
C43 H43A Cl2 0.96 2.72 3.371(18) 125.7 . yes
C43 H43B O1 0.96 2.33 3.05(2) 131.0 . yes
C44 H44A Cl2 0.96 2.95 3.556(18) 121.9 . yes

loop_
_geom_torsion_atom_site_label_1
_geom_torsion_atom_site_label_2
_geom_torsion_atom_site_label_3
_geom_torsion_atom_site_label_4
_geom_torsion
N8 N1 C2 N3 -1.2(15)
N1 C2 N3 C3A 1.1(15)
N1 C2 N3 Ru1 -172.4(9)
C2 N3 C3A N4 -179.8(14)
Ru1 N3 C3A N4 -7(2)
C2 N3 C3A N8 -0.5(13)
Ru1 N3 C3A N8 172.2(8)
N3 C3A N4 C5 -179.8(14)
N8 C3A N4 C5 1.0(18)
C3A N4 C5 C6 2.7(19)
C3A N4 C5 C9 -179.4(12)
N4 C5 C6 C7 -4(2)
C9 C5 C6 C7 178.3(14)
C5 C6 C7 N8 1(2)
C5 C6 C7 C11 -176.1(16)
C2 N1 N8 C7 -176.0(13)
C2 N1 N8 C3A 0.8(14)
C6 C7 N8 N1 179.1(13)
C11 C7 N8 N1 -4(2)
C6 C7 N8 C3A 3(2)
C11 C7 N8 C3A -179.9(13)
N3 C3A N8 N1 -0.2(15)
N4 C3A N8 N1 179.2(11)
N3 C3A N8 C7 176.8(12)
N4 C3A N8 C7 -3.8(19)
N4 C5 C9 C10 18(2)
C6 C5 C9 C10 -164.3(14)
C6 C7 C11 C12 95(2)
N8 C7 C11 C12 -82(2)
N28 N21 C22 N23 0.0(15)
N21 C22 N23 C23A -1.1(16)
N21 C22 N23 Ru1 -177.7(9)
C22 N23 C23A N24 179.2(14)
Ru1 N23 C23A N24 -4(2)
C22 N23 C23A N28 1.6(13)
Ru1 N23 C23A N28 178.1(8)
N23 C23A N24 C25 179.9(14)
N28 C23A N24 C25 -2.8(18)
C23A N24 C25 C26 4(2)
C23A N24 C25 C29 -178.3(15)
N24 C25 C26 C27 -4(2)
C29 C25 C26 C27 178.4(17)
C25 C26 C27 N28 2(2)
C25 C26 C27 C31 -178.4(14)
C22 N21 N28 C27 179.6(12)
C22 N21 N28 C23A 1.1(13)
C26 C27 N28 N21 -179.8(13)
C31 C27 N28 N21 1(2)
C26 C27 N28 C23A -1(2)
C31 C27 N28 C23A 179.3(12)
N23 C23A N28 N21 -1.8(14)
N24 C23A N28 N21 -179.7(11)
N23 C23A N28 C27 179.6(11)
N24 C23A N28 C27 1.7(19)
N24 C25 C29 C30 -10(3)
C26 C25 C29 C30 168(3)
N24 C25 C29 C30B -77(4)
C26 C25 C29 C30B 101(4)
C26 C27 C31 C32 -97(2)
N28 C27 C31 C32 83(2)
C26 C27 C31 C32B -27(4)
N28 C27 C31 C32B 152(3)
